data_4132579
loop_
_publ_author_name
'Dutta, Indranil'
'Yadav, Sudhir'
'Sarbajna, Abir'
'De, Subhabrata'
'H\"olscher, Markus'
'Leitner, Walter'
'Bera, Jitendra K.'

_publ_section_title
;
 Double Dehydrogenation of Primary Amines to Nitriles by a Ruthenium
 Complex Featuring Pyrazole Functionality.
;
_journal_issue 28
_journal_name_full 'Journal of the American Chemical Society'
_journal_page_first 8662
_journal_page_last 8666
_journal_paper_doi 10.1021/jacs.8b05009
_journal_volume 140
_journal_year 2018
_chemical_formula_sum 'C26 H32 Cl2 N4 Ru'
_chemical_formula_weight 572.52
_space_group_crystal_system monoclinic
_space_group_IT_number 14
_space_group_name_Hall '-P 2ybc'
_space_group_name_H-M_alt 'P 1 21/c 1'
_atom_sites_solution_hydrogens geom
_audit_creation_method SHELXL-2014/7
_cell_angle_alpha 90
_cell_angle_beta 105.534(6)
_cell_angle_gamma 90
_cell_formula_units_Z 4
_cell_length_a 10.3321(14)
_cell_length_b 15.1479(18)
_cell_length_c 17.801(2)
_cell_measurement_reflns_used 4680
_cell_measurement_temperature 100(2)
_cell_measurement_theta_max 22.69
_cell_measurement_theta_min 2.45
_cell_volume 2684.3(6)
_computing_cell_refinement 'Bruker SAINT'
_computing_data_collection 'Bruker APEX2'
_computing_data_reduction 'Bruker SAINT'
_computing_molecular_graphics DIAMOND
_computing_publication_material ciftab
_computing_structure_refinement 'SHELXL-2014/7 (Sheldrick, 2014)'
_computing_structure_solution 'SHELXL-2014/7 (Sheldrick, 2014)'
_diffrn_ambient_temperature 100(2)
_diffrn_measured_fraction_theta_full 0.999
_diffrn_measured_fraction_theta_max 0.993
_diffrn_measurement_device_type 'Bruker APEX-II CCD'
_diffrn_measurement_method '\f and \w scans'
_diffrn_radiation_type MoK\a
_diffrn_radiation_wavelength 0.71073
_diffrn_reflns_av_R_equivalents 0.1334
_diffrn_reflns_av_unetI/netI 0.1622
_diffrn_reflns_Laue_measured_fraction_full 0.999
_diffrn_reflns_Laue_measured_fraction_max 0.993
_diffrn_reflns_limit_h_max 13
_diffrn_reflns_limit_h_min -13
_diffrn_reflns_limit_k_max 20
_diffrn_reflns_limit_k_min -20
_diffrn_reflns_limit_l_max 17
_diffrn_reflns_limit_l_min -23
_diffrn_reflns_number 26855
_diffrn_reflns_point_group_measured_fraction_full 0.999
_diffrn_reflns_point_group_measured_fraction_max 0.993
_diffrn_reflns_theta_full 25.242
_diffrn_reflns_theta_max 28.395
_diffrn_reflns_theta_min 2.375
_diffrn_source 'fine-focus sealed tube'
_exptl_absorpt_coefficient_mu 0.804
_exptl_absorpt_correction_type empirical
_exptl_absorpt_process_details '(Bera et al., 2017)'
_exptl_crystal_colour yellow
_exptl_crystal_density_diffrn 1.417
_exptl_crystal_description block
_exptl_crystal_F_000 1176
_exptl_crystal_size_max 0.200
_exptl_crystal_size_mid 0.180
_exptl_crystal_size_min 0.170
_exptl_transmission_factor_max 0.870
_exptl_transmission_factor_min 0.851
_refine_diff_density_max 1.084
_refine_diff_density_min -0.983
_refine_diff_density_rms 0.115
_refine_ls_extinction_method none
_refine_ls_goodness_of_fit_ref 1.019
_refine_ls_hydrogen_treatment constr
_refine_ls_matrix_type full
_refine_ls_number_parameters 300
_refine_ls_number_reflns 6688
_refine_ls_number_restraints 0
_refine_ls_restrained_S_all 1.019
_refine_ls_R_factor_all 0.1840
_refine_ls_R_factor_gt 0.0744
_refine_ls_shift/su_max 0.035
_refine_ls_shift/su_mean 0.002
_refine_ls_structure_factor_coef Fsqd
_refine_ls_weighting_details 'w=1/[\s^2^(Fo^2^)+(0.0636P)^2^+2.1404P] where P=(Fo^2^+2Fc^2^)/3'
_refine_ls_weighting_scheme calc
_refine_ls_wR_factor_gt 0.1351
_refine_ls_wR_factor_ref 0.1666
_reflns_Friedel_coverage 0.000
_reflns_number_gt 3333
_reflns_number_total 6688
_reflns_threshold_expression 'I > 2\s(I)'
_cod_data_source_file ja8b05009_si_002.cif
_cod_data_source_block compound2
_cod_original_sg_symbol_H-M 'P 21/c'
_cod_database_code 4132579
_shelx_shelxl_version_number 2014/7
_shelx_space_group_comment
;
The symmetry employed for this shelxl refinement is uniquely defined
by the following loop, which should always be used as a source of
symmetry information in preference to the above space-group names.
They are only intended as comments.

Comments on CHECKCIF alerts:
Isotropic non-H Atoms in Main Residue(s) ....... 1 Report
Anisotropic treatment of C15 atom resulted in 
non-positive definite displacement tensors, and were therefore subjected to isotropic refinement.
;
_shelx_estimated_absorpt_t_min 0.856
_shelx_estimated_absorpt_t_max 0.875
_exptl_absorpt_special_details SADABS

loop_
_space_group_symop_operation_xyz
'x, y, z'
'-x, y+1/2, -z+1/2'
'-x, -y, -z'
'x, -y-1/2, z-1/2'

loop_
_atom_site_label
_atom_site_type_symbol
_atom_site_fract_x
_atom_site_fract_y
_atom_site_fract_z
_atom_site_U_iso_or_equiv
_atom_site_adp_type
_atom_site_occupancy
_atom_site_site_symmetry_order
_atom_site_calc_flag
_atom_site_refinement_flags_posn
_atom_site_refinement_flags_adp
Ru1 Ru 0.35903(5) 0.68061(3) 0.18838(2) 0.03405(17) Uani 1 1 d . .
Cl1 Cl 0.30771(19) 0.57687(11) 0.27710(9) 0.0608(5) Uani 1 1 d . .
N3 N 0.5428(4) 0.6891(3) 0.2719(2) 0.0374(11) Uani 1 1 d . .
N2 N 0.3311(5) 0.7789(3) 0.2701(3) 0.0388(12) Uani 1 1 d . .
C26 C 0.3771(7) 0.5969(4) 0.0906(3) 0.0448(16) Uani 1 1 d . .
H26 H 0.4214 0.5419 0.0909 0.054 Uiso 1 1 calc R U
C11 C 0.7471(6) 0.6765(4) 0.3504(3) 0.0489(16) Uani 1 1 d . .
C21 C 0.3851(7) 0.7594(4) 0.0886(3) 0.0455(16) Uani 1 1 d . .
C25 C 0.4502(6) 0.6768(4) 0.0911(3) 0.0391(14) Uani 1 1 d . .
H25 H 0.5430 0.6746 0.0932 0.047 Uiso 1 1 calc R U
C19 C 0.1791(6) 0.6804(6) 0.0901(3) 0.0550(18) Uani 1 1 d . .
H19 H 0.0871 0.6831 0.0898 0.066 Uiso 1 1 calc R U
N4 N 0.6598(5) 0.6444(3) 0.2858(3) 0.0407(12) Uani 1 1 d . .
C5 C 0.2106(6) 0.8215(4) 0.2672(3) 0.0446(15) Uani 1 1 d . .
C6 C 0.3209(7) 0.9026(4) 0.3853(4) 0.0532(18) Uani 1 1 d . .
H6 H 0.3185 0.9452 0.4240 0.064 Uiso 1 1 calc R U
N1 N 0.1051(5) 0.7993(4) 0.2088(3) 0.0586(16) Uani 1 1 d . .
C9 C 0.5564(6) 0.7471(4) 0.3290(3) 0.0349(14) Uani 1 1 d . .
C8 C 0.4387(6) 0.7975(3) 0.3289(3) 0.0358(14) Uani 1 1 d . .
C10 C 0.6829(6) 0.7423(4) 0.3785(3) 0.0483(17) Uani 1 1 d . .
H10 H 0.7188 0.7777 0.4233 0.058 Uiso 1 1 calc R U
C17 C 0.2417(7) 0.5980(5) 0.0896(3) 0.0490(17) Uani 1 1 d . .
C20 C 0.2528(7) 0.7587(5) 0.0911(3) 0.0516(18) Uani 1 1 d . .
H20 H 0.2095 0.8135 0.0935 0.062 Uiso 1 1 calc R U
C4 C 0.2060(7) 0.8848(4) 0.3251(4) 0.0496(17) Uani 1 1 d . .
C7 C 0.4354(7) 0.8583(4) 0.3878(3) 0.0480(17) Uani 1 1 d . .
H7 H 0.5136 0.8684 0.4294 0.058 Uiso 1 1 calc R U
C22 C 0.4577(9) 0.8461(5) 0.0863(4) 0.072(2) Uani 1 1 d . .
H22 H 0.4105 0.8922 0.1092 0.087 Uiso 1 1 calc R U
C16 C 0.6698(7) 0.5690(4) 0.2377(4) 0.0574(19) Uani 1 1 d . .
H16A H 0.5820 0.5400 0.2203 0.086 Uiso 1 1 calc R U
H16B H 0.7359 0.5272 0.2680 0.086 Uiso 1 1 calc R U
H16C H 0.6982 0.5887 0.1921 0.086 Uiso 1 1 calc R U
C23 C 0.5998(11) 0.8479(6) 0.1305(7) 0.142(5) Uani 1 1 d . .
H23A H 0.6081 0.8303 0.1846 0.213 Uiso 1 1 calc R U
H23B H 0.6353 0.9078 0.1295 0.213 Uiso 1 1 calc R U
H23C H 0.6508 0.8068 0.1069 0.213 Uiso 1 1 calc R U
C3 C 0.0835(8) 0.9282(5) 0.3171(5) 0.069(2) Uani 1 1 d . .
H3 H 0.0754 0.9726 0.3533 0.083 Uiso 1 1 calc R U
C1 C -0.0086(7) 0.8410(5) 0.2048(4) 0.075(2) Uani 1 1 d . .
H1 H -0.0851 0.8258 0.1638 0.090 Uiso 1 1 calc R U
C18 C 0.1692(8) 0.5120(5) 0.0917(4) 0.082(3) Uani 1 1 d . .
H18A H 0.1609 0.4799 0.0428 0.123 Uiso 1 1 calc R U
H18B H 0.0795 0.5239 0.0980 0.123 Uiso 1 1 calc R U
H18C H 0.2202 0.4762 0.1355 0.123 Uiso 1 1 calc R U
C2 C -0.0230(8) 0.9063(6) 0.2576(5) 0.089(3) Uani 1 1 d . .
H2 H -0.1070 0.9349 0.2515 0.107 Uiso 1 1 calc R U
Cl2 Cl 0.76662(19) 0.62776(13) 0.06025(10) 0.0689(6) Uani 1 1 d . .
C14 C 0.9675(9) 0.6415(7) 0.3203(7) 0.128(4) Uani 1 1 d . .
H14A H 0.9765 0.7024 0.3039 0.192 Uiso 1 1 calc R U
H14B H 0.9197 0.6065 0.2751 0.192 Uiso 1 1 calc R U
H14C H 1.0570 0.6162 0.3424 0.192 Uiso 1 1 calc R U
C12 C 0.8878(8) 0.6403(6) 0.3825(5) 0.093(3) Uani 1 1 d . .
C13 C 0.8845(11) 0.5446(8) 0.4116(6) 0.163(5) Uani 1 1 d . .
H13A H 0.9763 0.5214 0.4287 0.245 Uiso 1 1 calc R U
H13B H 0.8312 0.5078 0.3692 0.245 Uiso 1 1 calc R U
H13C H 0.8439 0.5437 0.4555 0.245 Uiso 1 1 calc R U
C24 C 0.4399(14) 0.8700(7) 0.0018(6) 0.169(6) Uani 1 1 d . .
H24A H 0.4516 0.9338 -0.0026 0.253 Uiso 1 1 calc R U
H24B H 0.3497 0.8530 -0.0287 0.253 Uiso 1 1 calc R U
H24C H 0.5070 0.8387 -0.0180 0.253 Uiso 1 1 calc R U
C15 C 0.9637(15) 0.6999(9) 0.4453(8) 0.196(6) Uiso 1 1 d . .
H15A H 0.9611 0.7603 0.4251 0.294 Uiso 1 1 calc R U
H15B H 1.0571 0.6801 0.4633 0.294 Uiso 1 1 calc R U
H15C H 0.9227 0.6988 0.4890 0.294 Uiso 1 1 calc R U

loop_
_atom_site_aniso_label
_atom_site_aniso_U_11
_atom_site_aniso_U_22
_atom_site_aniso_U_33
_atom_site_aniso_U_23
_atom_site_aniso_U_13
_atom_site_aniso_U_12
Ru1 0.0312(3) 0.0426(3) 0.0255(2) -0.0036(2) 0.00276(18) 0.0034(3)
Cl1 0.0752(13) 0.0613(11) 0.0443(9) 0.0064(8) 0.0132(9) -0.0106(10)
N3 0.032(3) 0.046(3) 0.031(2) -0.001(2) 0.003(2) 0.008(3)
N2 0.040(3) 0.042(3) 0.034(3) -0.001(2) 0.010(2) 0.006(3)
C26 0.058(5) 0.046(4) 0.030(3) -0.005(3) 0.012(3) 0.001(3)
C11 0.041(4) 0.055(4) 0.043(4) -0.006(3) -0.002(3) -0.002(4)
C21 0.058(5) 0.048(4) 0.028(3) 0.006(3) 0.007(3) 0.003(4)
C25 0.037(3) 0.053(4) 0.026(3) -0.006(3) 0.008(2) -0.001(3)
C19 0.030(4) 0.099(6) 0.032(3) -0.008(4) 0.000(3) 0.002(4)
N4 0.039(3) 0.047(3) 0.032(3) -0.002(2) 0.002(2) 0.009(3)
C5 0.044(4) 0.050(4) 0.042(3) 0.010(3) 0.015(3) 0.008(4)
C6 0.080(5) 0.046(4) 0.035(4) -0.003(3) 0.018(4) 0.007(4)
N1 0.039(3) 0.084(4) 0.050(3) -0.006(3) 0.007(3) 0.016(3)
C9 0.043(4) 0.038(3) 0.022(3) -0.003(3) 0.005(3) 0.002(3)
C8 0.045(4) 0.035(3) 0.026(3) -0.001(2) 0.007(3) 0.005(3)
C10 0.048(4) 0.052(4) 0.036(3) -0.015(3) -0.006(3) -0.004(3)
C17 0.046(4) 0.073(5) 0.026(3) -0.012(3) 0.006(3) -0.020(4)
C20 0.041(4) 0.069(5) 0.039(4) 0.004(3) -0.001(3) 0.017(4)
C4 0.064(5) 0.045(4) 0.050(4) 0.000(3) 0.033(4) 0.018(4)
C7 0.064(5) 0.039(4) 0.039(4) -0.005(3) 0.011(3) -0.002(4)
C22 0.095(7) 0.062(5) 0.063(5) 0.007(4) 0.026(5) -0.010(5)
C16 0.053(4) 0.067(5) 0.046(4) -0.005(4) 0.004(3) 0.017(4)
C23 0.131(10) 0.094(8) 0.183(12) -0.012(8) 0.011(9) -0.048(7)
C3 0.070(6) 0.068(5) 0.079(6) 0.003(4) 0.036(5) 0.024(5)
C1 0.049(5) 0.108(7) 0.064(5) -0.004(5) 0.010(4) 0.034(5)
C18 0.090(6) 0.103(7) 0.058(5) -0.029(5) 0.027(4) -0.046(5)
C2 0.060(6) 0.118(8) 0.095(7) 0.011(6) 0.031(5) 0.046(5)
Cl2 0.0695(13) 0.0818(14) 0.0628(11) 0.0232(10) 0.0305(10) 0.0219(11)
C14 0.057(6) 0.153(10) 0.182(11) -0.003(9) 0.045(7) 0.018(6)
C12 0.051(5) 0.100(7) 0.094(7) -0.032(6) -0.038(5) 0.027(5)
C13 0.150(10) 0.184(12) 0.129(9) 0.086(9) -0.008(8) 0.086(9)
C24 0.293(17) 0.113(9) 0.098(8) 0.028(7) 0.049(10) -0.093(10)

loop_
_atom_type_symbol
_atom_type_description
_atom_type_scat_dispersion_real
_atom_type_scat_dispersion_imag
_atom_type_scat_source
C C 0.0033 0.0016 'International Tables Vol C Tables 4.2.6.8 and 6.1.1.4'
H H 0.0000 0.0000 'International Tables Vol C Tables 4.2.6.8 and 6.1.1.4'
Cl Cl 0.1484 0.1585 'International Tables Vol C Tables 4.2.6.8 and 6.1.1.4'
N N 0.0061 0.0033 'International Tables Vol C Tables 4.2.6.8 and 6.1.1.4'
Ru Ru -1.2594 0.8363 'International Tables Vol C Tables 4.2.6.8 and 6.1.1.4'

loop_
_geom_angle_atom_site_label_1
_geom_angle_atom_site_label_2
_geom_angle_atom_site_label_3
_geom_angle
N3 Ru1 C20 135.8(2)
N3 Ru1 N2 74.70(18)
C20 Ru1 N2 91.8(2)
N3 Ru1 C25 93.63(19)
C20 Ru1 C25 67.0(2)
N2 Ru1 C25 135.9(2)
N3 Ru1 C19 172.4(2)
C20 Ru1 C19 37.9(2)
N2 Ru1 C19 107.6(2)
C25 Ru1 C19 79.6(2)
N3 Ru1 C26 110.3(2)
C20 Ru1 C26 79.2(2)
N2 Ru1 C26 170.8(2)
C25 Ru1 C26 37.9(2)
C19 Ru1 C26 66.4(2)
N3 Ru1 C21 104.8(2)
C20 Ru1 C21 36.9(2)
N2 Ru1 C21 103.7(2)
C25 Ru1 C21 37.5(2)
C19 Ru1 C21 67.6(2)
C26 Ru1 C21 67.8(2)
N3 Ru1 C17 142.9(2)
C20 Ru1 C17 67.7(3)
N2 Ru1 C17 140.9(2)
C25 Ru1 C17 67.6(2)
C19 Ru1 C17 37.1(2)
C26 Ru1 C17 36.7(2)
C21 Ru1 C17 80.1(2)
N3 Ru1 Cl1 83.67(13)
C20 Ru1 Cl1 138.0(2)
N2 Ru1 Cl1 85.09(13)
C25 Ru1 Cl1 136.66(17)
C19 Ru1 Cl1 103.7(2)
C26 Ru1 Cl1 103.01(17)
C21 Ru1 Cl1 169.03(16)
C17 Ru1 Cl1 88.98(17)
C9 N3 N4 106.7(4)
C9 N3 Ru1 118.7(4)
N4 N3 Ru1 134.6(4)
C8 N2 C5 118.6(5)
C8 N2 Ru1 116.2(4)
C5 N2 Ru1 125.2(4)
C17 C26 C25 121.2(6)
C17 C26 Ru1 72.9(3)
C25 C26 Ru1 70.3(3)
N4 C11 C10 107.2(5)
N4 C11 C12 123.1(6)
C10 C11 C12 129.7(6)
C20 C21 C25 117.3(6)
C20 C21 C22 120.5(7)
C25 C21 C22 122.1(6)
C20 C21 Ru1 68.7(4)
C25 C21 Ru1 70.0(3)
C22 C21 Ru1 130.8(4)
C21 C25 C26 120.2(6)
C21 C25 Ru1 72.5(3)
C26 C25 Ru1 71.8(3)
C17 C19 C20 120.0(6)
C17 C19 Ru1 73.3(4)
C20 C19 Ru1 69.4(3)
C11 N4 N3 109.7(5)
C11 N4 C16 130.7(5)
N3 N4 C16 119.3(5)
N1 C5 N2 116.7(5)
N1 C5 C4 123.9(6)
N2 C5 C4 119.4(6)
C7 C6 C4 119.2(6)
C1 N1 C5 116.9(6)
N3 C9 C10 110.2(5)
N3 C9 C8 115.9(5)
C10 C9 C8 133.8(5)
N2 C8 C7 122.8(5)
N2 C8 C9 114.5(5)
C7 C8 C9 122.6(5)
C11 C10 C9 106.1(5)
C26 C17 C19 118.2(6)
C26 C17 C18 119.5(7)
C19 C17 C18 122.3(7)
C26 C17 Ru1 70.5(3)
C19 C17 Ru1 69.6(3)
C18 C17 Ru1 129.3(4)
C21 C20 C19 122.9(6)
C21 C20 Ru1 74.5(3)
C19 C20 Ru1 72.7(4)
C6 C4 C3 123.2(6)
C6 C4 C5 120.1(6)
C3 C4 C5 116.7(7)
C6 C7 C8 119.9(6)
C23 C22 C24 111.5(9)
C23 C22 C21 115.6(7)
C24 C22 C21 107.8(7)
C2 C3 C4 119.3(7)
N1 C1 C2 123.8(7)
C3 C2 C1 119.4(7)
C15 C12 C11 108.8(8)
C15 C12 C13 111.9(9)
C11 C12 C13 111.2(8)
C15 C12 C14 104.9(9)
C11 C12 C14 111.5(7)
C13 C12 C14 108.4(8)

loop_
_geom_bond_atom_site_label_1
_geom_bond_atom_site_label_2
_geom_bond_distance
Ru1 N3 2.078(4)
Ru1 C20 2.142(6)
Ru1 N2 2.154(4)
Ru1 C25 2.183(5)
Ru1 C19 2.185(6)
Ru1 C26 2.202(6)
Ru1 C21 2.216(6)
Ru1 C17 2.232(6)
Ru1 Cl1 2.3861(17)
N3 C9 1.322(6)
N3 N4 1.350(6)
N2 C8 1.338(7)
N2 C5 1.391(7)
C26 C17 1.395(8)
C26 C25 1.425(8)
C11 N4 1.349(7)
C11 C10 1.363(8)
C11 C12 1.515(9)
C21 C20 1.379(8)
C21 C25 1.416(8)
C21 C22 1.518(9)
C19 C17 1.406(9)
C19 C20 1.407(9)
N4 C16 1.448(7)
C5 N1 1.332(8)
C5 C4 1.418(8)
C6 C7 1.350(8)
C6 C4 1.396(9)
N1 C1 1.318(8)
C9 C10 1.369(8)
C9 C8 1.435(7)
C8 C7 1.403(8)
C17 C18 1.509(9)
C4 C3 1.400(9)
C22 C23 1.468(12)
C22 C24 1.510(11)
C3 C2 1.349(10)
C1 C2 1.399(10)
C14 C12 1.547(12)
C12 C15 1.487(14)
C12 C13 1.544(13)
